data_7004999
loop_
_publ_author_name
'Wang, Wen-Zhen'
'Ismayilov, Rayyat Huseyn'
'Lee, Gene-Hsiang'
'Liu, Isiah Po-Chun'
'Yeh, Chen-Yu'
'Peng, Shie-Ming'

_publ_section_title
;
 The nano-scale molecule with the longest delocalized metal-metal
 bonds: linear heptacobalt(II) metal string complexes
 [Co7(micro7-L)4X2].
;
_journal_issue 8
_journal_name_full 'Dalton transactions (Cambridge, England : 2003)'
_journal_page_first 830
_journal_page_last 839
_journal_paper_doi 10.1039/b614661a
_journal_year 2007
_chemical_absolute_configuration ad
_chemical_formula_sum 'C78 H63 Cl2 Co7 N36 O1.5'
_chemical_formula_weight 2012.05
_chemical_name_systematic
;
?
;
_space_group_IT_number 18
_symmetry_cell_setting orthorhombic
_symmetry_space_group_name_Hall 'P 2 2ab'
_symmetry_space_group_name_H-M 'P 21 21 2'
_atom_sites_solution_hydrogens geom
_atom_sites_solution_primary direct
_atom_sites_solution_secondary difmap
_audit_creation_method SHELXL-97
_cell_angle_alpha 90.00
_cell_angle_beta 90.00
_cell_angle_gamma 90.00
_cell_formula_units_Z 2
_cell_length_a 32.9247(13)
_cell_length_b 12.8185(5)
_cell_length_c 10.2151(4)
_cell_measurement_reflns_used all
_cell_measurement_temperature 150(2)
_cell_measurement_theta_max 25.00
_cell_measurement_theta_min 1.00
_cell_volume 4311.2(3)
_computing_cell_refinement DENZO-SMN
_computing_data_collection 'NONIUS COLLECT'
_computing_data_reduction DENZO-SMN
_computing_molecular_graphics SHELXTL
_computing_publication_material SHELXTL
_computing_structure_refinement 'SHELXL-97 (Sheldrick, 1997)'
_computing_structure_solution 'SHELXS-97 (Sheldrick, 1990)'
_diffrn_ambient_temperature 150(2)
_diffrn_measured_fraction_theta_full 0.998
_diffrn_measured_fraction_theta_max 0.998
_diffrn_measurement_device_type 'NONIUS KappaCCD'
_diffrn_measurement_method '\w scans'
_diffrn_radiation_monochromator graphite
_diffrn_radiation_source 'fine-focus sealed tube'
_diffrn_radiation_type MoK\a
_diffrn_radiation_wavelength 0.71073
_diffrn_reflns_av_R_equivalents 0.0623
_diffrn_reflns_av_sigmaI/netI 0.0692
_diffrn_reflns_limit_h_max 39
_diffrn_reflns_limit_h_min -37
_diffrn_reflns_limit_k_max 15
_diffrn_reflns_limit_k_min -15
_diffrn_reflns_limit_l_max 11
_diffrn_reflns_limit_l_min -12
_diffrn_reflns_number 26661
_diffrn_reflns_theta_full 25.00
_diffrn_reflns_theta_max 25.00
_diffrn_reflns_theta_min 1.24
_exptl_absorpt_coefficient_mu 1.444
_exptl_absorpt_correction_T_max 0.967
_exptl_absorpt_correction_T_min 0.677
_exptl_absorpt_correction_type multi-scan
_exptl_crystal_colour dark-green
_exptl_crystal_density_diffrn 1.550
_exptl_crystal_density_method 'not measured'
_exptl_crystal_description plate
_exptl_crystal_F_000 2036
_exptl_crystal_size_max 0.25
_exptl_crystal_size_mid 0.15
_exptl_crystal_size_min 0.03
_refine_diff_density_max 1.305
_refine_diff_density_min -0.746
_refine_diff_density_rms 0.250
_refine_ls_abs_structure_details 'Flack H D (1983), Acta Cryst. A39, 876-881'
_refine_ls_abs_structure_Flack -0.02(5)
_refine_ls_extinction_coef 0.0025(6)
_refine_ls_extinction_expression Fc^*^=kFc[1+0.001xFc^2^\l^3^/sin(2\q)]^-1/4^
_refine_ls_extinction_method SHELXL
_refine_ls_goodness_of_fit_ref 1.024
_refine_ls_hydrogen_treatment constr
_refine_ls_matrix_type full
_refine_ls_number_parameters 550
_refine_ls_number_reflns 7561
_refine_ls_number_restraints 12
_refine_ls_restrained_S_all 1.026
_refine_ls_R_factor_all 0.1494
_refine_ls_R_factor_gt 0.0826
_refine_ls_shift/su_max 0.041
_refine_ls_shift/su_mean 0.002
_refine_ls_structure_factor_coef Fsqd
_refine_ls_weighting_details 'calc w=1/[\s^2^(Fo^2^)+(0.1578P)^2^+6.6410P] where P=(Fo^2^+2Fc^2^)/3'
_refine_ls_weighting_scheme calc
_refine_ls_wR_factor_gt 0.2260
_refine_ls_wR_factor_ref 0.2818
_reflns_number_gt 4245
_reflns_number_total 7561
_reflns_threshold_expression >2sigma(I)
_cod_data_source_file b614661a.txt
_cod_data_source_block ic10653
_cod_depositor_comments
;
The following automatic conversions were performed:
'_symmetry_cell_setting' value 'Orthorhombic' changed to 'orthorhombic'
according to '/home/saulius/struct/CIF-dictionaries/cif_core.dic'
dictionary named 'cif_core.dic' version 2.4.1 from 2010-06-29.

Automatic conversion script
Id: cif_fix_enum 1527 2010-12-29 10:47:43Z saulius 
;
_cod_original_sg_symbol_H-M P2(1)2(1)2
_cod_original_formula_sum 'C78 H63 Cl2 Co7 N36 O1.50'
_cod_database_code 7004999

loop_
_symmetry_equiv_pos_as_xyz
'x, y, z'
'-x, -y, z'
'-x+1/2, y+1/2, -z'
'x+1/2, -y+1/2, -z'

loop_
_atom_site_label
_atom_site_type_symbol
_atom_site_fract_x
_atom_site_fract_y
_atom_site_fract_z
_atom_site_U_iso_or_equiv
_atom_site_adp_type
_atom_site_occupancy
_atom_site_symmetry_multiplicity
_atom_site_calc_flag
_atom_site_refinement_flags
_atom_site_disorder_assembly
_atom_site_disorder_group
Co1 Co 0.19284(4) 0.18079(15) 0.1061(2) 0.0741(5) Uani 1 1 d . . .
Co2 Co 0.12737(4) 0.11818(11) 0.1075(2) 0.0575(4) Uani 1 1 d . . .
Co3 Co 0.06278(4) 0.05851(11) 0.10859(19) 0.0493(4) Uani 1 1 d . . .
Co4 Co 0.0000 0.0000 0.1092(2) 0.0484(5) Uani 1 2 d S . .
Cl1 Cl 0.26047(8) 0.2448(3) 0.1040(4) 0.0962(11) Uani 1 1 d . . .
N1 N 0.1802(3) 0.2297(9) 0.2838(11) 0.079(3) Uani 1 1 d . . .
N3 N 0.0435(2) 0.1889(7) 0.1822(9) 0.059(2) Uani 1 1 d . . .
N5 N -0.0817(2) 0.0732(7) 0.0338(9) 0.055(2) Uani 1 1 d . . .
N7 N -0.1954(2) -0.1222(9) -0.0708(9) 0.076(3) Uani 1 1 d . . .
N8 N 0.1619(4) 0.2940(10) 0.5419(11) 0.096(4) Uani 1 1 d . . .
N9 N -0.1983(4) -0.0322(12) -0.3236(12) 0.116(5) Uani 1 1 d . . .
N10 N 0.2065(3) 0.0463(9) 0.1798(11) 0.084(3) Uani 1 1 d . . .
N12 N 0.0716(2) 0.0026(8) 0.2868(9) 0.062(3) Uani 1 1 d . . .
N13 N 0.0000 0.0000 0.301(3) 0.051(6) Uani 0.50 2 d SP . .
N14 N 0.2280(4) -0.1510(11) 0.2939(13) 0.114(4) Uani 1 1 d . . .
N15 N 0.1681(3) 0.3080(9) 0.0321(11) 0.087(3) Uani 1 1 d . . .
N17 N 0.0549(2) 0.1126(7) -0.0639(9) 0.060(2) Uani 1 1 d . . .
N18 N 0.0000 0.0000 -0.072(2) 0.049(6) Uani 0.50 2 d SP . .
N19 N 0.1327(5) 0.4934(10) -0.0603(17) 0.137(6) Uani 1 1 d . . .
N2 N 0.1113(5) 0.2230(15) 0.234(2) 0.059(5) Uani 0.50 1 d P A 1
N4 N -0.0192(4) 0.1388(11) 0.109(2) 0.052(4) Uani 0.50 1 d P A 1
N6 N -0.1413(5) -0.0043(18) -0.012(2) 0.063(5) Uani 0.50 1 d P . 1
N11 N 0.1400(5) 0.0215(14) 0.2506(18) 0.050(4) Uani 0.50 1 d P A 1
N16 N 0.1149(5) 0.2047(15) -0.034(2) 0.053(5) Uani 0.50 1 d P A 1
N2' N 0.1302(5) 0.1075(19) 0.2942(18) 0.066(6) Uani 0.50 1 d P A 2
N4' N -0.0171(6) 0.0969(16) 0.245(2) 0.069(6) Uani 0.50 1 d P A 2
N6' N 0.1241(5) 0.1324(19) -0.079(2) 0.068(6) Uani 0.50 1 d P . 2
N11' N 0.1457(5) -0.0189(17) 0.091(2) 0.068(6) Uani 0.50 1 d P . 2
N16' N 0.1045(6) 0.2606(14) 0.127(3) 0.071(6) Uani 0.50 1 d P A 2
N18' N -0.0134(5) 0.1015(16) -0.0232(16) 0.058(5) Uani 0.50 1 d P A 2
C1 C 0.2075(8) 0.253(2) 0.377(3) 0.070(6) Uiso 0.50 1 d P A 1
H1A H 0.2351 0.2562 0.3498 0.084 Uiso 0.50 1 calc PR A 1
C2 C 0.2005(9) 0.271(2) 0.500(3) 0.086(8) Uiso 0.50 1 d P A 1
H2A H 0.2221 0.2678 0.5616 0.103 Uiso 0.50 1 calc PR A 1
C3 C 0.1314(8) 0.284(2) 0.455(2) 0.072(7) Uiso 0.50 1 d P A 1
H3A H 0.1042 0.2981 0.4798 0.087 Uiso 0.50 1 calc PR A 1
C4 C 0.1413(8) 0.250(2) 0.316(3) 0.077(7) Uiso 0.50 1 d P A 1
C5 C 0.0727(6) 0.2541(16) 0.245(2) 0.041(5) Uiso 0.50 1 d P A 1
C6 C 0.0579(9) 0.335(2) 0.311(3) 0.080(8) Uiso 0.50 1 d P A 1
H6A H 0.0778 0.3813 0.3448 0.096 Uiso 0.50 1 calc PR A 1
C7 C 0.0189(8) 0.362(2) 0.339(3) 0.065(7) Uiso 0.50 1 d P A 1
H7A H 0.0097 0.4040 0.4090 0.077 Uiso 0.50 1 calc PR A 1
C8 C -0.0099(9) 0.304(2) 0.222(3) 0.082(8) Uiso 0.50 1 d P A 1
H8A H -0.0358 0.3316 0.1996 0.099 Uiso 0.50 1 calc PR A 1
C9 C 0.0049(7) 0.2153(18) 0.158(2) 0.059(6) Uiso 0.50 1 d P A 1
C10 C -0.0570(8) 0.156(2) 0.050(3) 0.072(7) Uiso 0.50 1 d P A 1
C11 C -0.0683(7) 0.254(2) 0.004(3) 0.069(6) Uiso 0.50 1 d P A 1
H11A H -0.0501 0.3111 0.0109 0.083 Uiso 0.50 1 calc PR A 1
C12 C -0.1056(9) 0.267(3) -0.048(3) 0.070(9) Uiso 0.50 1 d P A 1
H12A H -0.1136 0.3342 -0.0766 0.084 Uiso 0.50 1 calc PR A 1
C13 C -0.1358(9) 0.174(2) -0.065(3) 0.063(9) Uiso 0.50 1 d P A 1
H13A H -0.1621 0.1801 -0.1020 0.076 Uiso 0.50 1 calc PR A 1
C14 C -0.1195(8) 0.080(2) -0.018(3) 0.054(8) Uiso 0.50 1 d P A 1
C15 C -0.1721(5) -0.0281(13) -0.0981(18) 0.039(4) Uiso 0.50 1 d P B 1
C16 C -0.1739(6) 0.0158(18) -0.228(2) 0.061(6) Uiso 0.50 1 d P B 1
H16A H -0.1587 0.0766 -0.2491 0.073 Uiso 0.50 1 calc PR B 1
C17 C -0.2240(7) -0.111(2) -0.276(2) 0.060(6) Uiso 0.50 1 d P B 1
H17A H -0.2428 -0.1421 -0.3353 0.072 Uiso 0.50 1 calc PR B 1
C18 C -0.2235(7) -0.144(2) -0.156(2) 0.058(6) Uiso 0.50 1 d P B 1
H18A H -0.2453 -0.1869 -0.1277 0.070 Uiso 0.50 1 calc PR B 1
C19 C 0.2441(7) -0.0068(19) 0.191(2) 0.057(6) Uiso 0.50 1 d P A 1
H19A H 0.2659 0.0266 0.1468 0.069 Uiso 0.50 1 calc PR A 1
C20 C 0.2539(8) -0.090(2) 0.249(2) 0.062(6) Uiso 0.50 1 d P A 1
H20A H 0.2819 -0.1071 0.2574 0.074 Uiso 0.50 1 calc PR A 1
C21 C 0.1868(7) -0.1199(18) 0.306(2) 0.060(6) Uiso 0.50 1 d P A 1
H21A H 0.1666 -0.1622 0.3459 0.072 Uiso 0.50 1 calc PR A 1
C22 C 0.1781(7) -0.0189(17) 0.251(2) 0.058(6) Uiso 0.50 1 d P A 1
C23 C 0.1070(4) 0.0117(11) 0.3443(13) 0.078(4) Uiso 1 1 d . A 1
C24 C 0.1127(4) -0.0284(10) 0.4690(13) 0.080(4) Uiso 1 1 d . A 1
H24A H 0.1387 -0.0222 0.5087 0.096 Uiso 1 1 calc R A 1
C25 C 0.0830(4) -0.0754(9) 0.5349(13) 0.072(3) Uiso 1 1 d . A 1
H25A H 0.0862 -0.0975 0.6231 0.087 Uiso 1 1 calc R A 1
C26 C 0.0489(5) -0.0895(13) 0.4710(16) 0.111(5) Uiso 1 1 d . A 1
H26A H 0.0289 -0.1349 0.5065 0.133 Uiso 1 1 calc R A 1
C27 C 0.0405(5) -0.0365(12) 0.3446(16) 0.101(5) Uiso 1 1 d . A 1
C28 C 0.1889(8) 0.395(2) 0.051(3) 0.065(7) Uiso 0.50 1 d P A 1
H28A H 0.2143 0.3938 0.0953 0.078 Uiso 0.50 1 calc PR A 1
C29 C 0.1731(8) 0.483(2) 0.007(3) 0.078(8) Uiso 0.50 1 d P A 1
H29A H 0.1887 0.5448 0.0182 0.093 Uiso 0.50 1 calc PR A 1
C30 C 0.1172(8) 0.3892(19) -0.087(3) 0.077(7) Uiso 0.50 1 d P A 1
H30A H 0.0941 0.3840 -0.1422 0.093 Uiso 0.50 1 calc PR A 1
C31 C 0.1328(6) 0.2988(17) -0.039(2) 0.050(5) Uiso 0.50 1 d P A 1
C32 C 0.0827(6) 0.1864(18) -0.120(2) 0.040(5) Uiso 0.50 1 d P A 1
C33 C 0.0784(8) 0.228(2) -0.238(3) 0.071(9) Uiso 0.50 1 d P A 1
H33A H 0.0936 0.2862 -0.2674 0.085 Uiso 0.50 1 calc PR A 1
C34 C 0.0463(12) 0.172(3) -0.325(4) 0.096(13) Uiso 0.50 1 d P A 1
H34A H 0.0455 0.1838 -0.4163 0.116 Uiso 0.50 1 calc PR A 1
C35 C 0.0195(6) 0.1059(17) -0.2679(19) 0.050(5) Uiso 0.50 1 d P A 1
H35A H -0.0035 0.0828 -0.3160 0.060 Uiso 0.50 1 calc PR A 1
C36 C 0.0250(5) 0.0725(16) -0.1441(17) 0.042(5) Uiso 0.50 1 d P A 1
C1' C 0.2008(10) 0.305(3) 0.336(3) 0.103(10) Uiso 0.50 1 d P A 2
H1'A H 0.2209 0.3409 0.2864 0.124 Uiso 0.50 1 calc PR A 2
C2' C 0.1928(9) 0.334(2) 0.470(3) 0.086(8) Uiso 0.50 1 d P A 2
H2'A H 0.2101 0.3842 0.5102 0.104 Uiso 0.50 1 calc PR A 2
C3' C 0.1409(8) 0.226(2) 0.478(3) 0.071(7) Uiso 0.50 1 d P A 2
H3'A H 0.1172 0.2009 0.5206 0.085 Uiso 0.50 1 calc PR A 2
C4' C 0.1490(8) 0.187(2) 0.355(2) 0.073(7) Uiso 0.50 1 d P A 2
C5' C 0.0682(6) 0.2727(17) 0.189(2) 0.047(6) Uiso 0.50 1 d P A 2
C6' C 0.0584(7) 0.3632(19) 0.250(2) 0.062(6) Uiso 0.50 1 d P A 2
H6'A H 0.0774 0.4169 0.2692 0.074 Uiso 0.50 1 calc PR A 2
C7' C 0.0183(9) 0.368(3) 0.280(3) 0.080(9) Uiso 0.50 1 d P A 2
H7'A H 0.0066 0.4358 0.2857 0.096 Uiso 0.50 1 calc PR A 2
C8' C -0.0061(8) 0.2884(19) 0.302(3) 0.071(7) Uiso 0.50 1 d P A 2
H8'A H -0.0297 0.2938 0.3555 0.085 Uiso 0.50 1 calc PR A 2
C9' C 0.0055(6) 0.1944(17) 0.241(2) 0.052(5) Uiso 0.50 1 d P A 2
C10' C -0.0543(7) 0.1354(18) -0.028(2) 0.059(6) Uiso 0.50 1 d P A 2
C11' C -0.0676(6) 0.2314(16) -0.079(2) 0.050(5) Uiso 0.50 1 d P A 2
H11B H -0.0497 0.2844 -0.1085 0.060 Uiso 0.50 1 calc PR A 2
C12' C -0.1113(11) 0.241(3) -0.081(4) 0.088(12) Uiso 0.50 1 d P A 2
H12B H -0.1230 0.2952 -0.1320 0.106 Uiso 0.50 1 calc PR A 2
C13' C -0.1346(7) 0.1824(19) -0.019(3) 0.043(6) Uiso 0.50 1 d P A 2
H13B H -0.1620 0.2025 -0.0044 0.052 Uiso 0.50 1 calc PR A 2
C14' C -0.1210(7) 0.0917(19) 0.026(3) 0.042(7) Uiso 0.50 1 d P . 2
C15' C -0.1590(7) -0.1169(19) -0.141(2) 0.065(6) Uiso 0.50 1 d P . 2
C16' C -0.1610(10) -0.070(3) -0.271(3) 0.106(10) Uiso 0.50 1 d P B 2
H16B H -0.1369 -0.0653 -0.3214 0.127 Uiso 0.50 1 calc PR B 2
C17' C -0.2294(9) -0.063(2) -0.261(3) 0.073(8) Uiso 0.50 1 d P B 2
H17B H -0.2545 -0.0595 -0.3062 0.087 Uiso 0.50 1 calc PR B 2
C18' C -0.2311(9) -0.097(2) -0.148(3) 0.079(9) Uiso 0.50 1 d P B 2
H18B H -0.2571 -0.1065 -0.1095 0.095 Uiso 0.50 1 calc PR B 2
C19' C 0.2397(9) 0.036(2) 0.239(3) 0.084(8) Uiso 0.50 1 d P A 2
H19B H 0.2575 0.0940 0.2401 0.101 Uiso 0.50 1 calc PR A 2
C20' C 0.2516(11) -0.047(3) 0.299(3) 0.102(10) Uiso 0.50 1 d P A 2
H20B H 0.2759 -0.0435 0.3490 0.122 Uiso 0.50 1 calc PR A 2
C21' C 0.1955(10) -0.130(3) 0.203(3) 0.108(10) Uiso 0.50 1 d P A 2
H21B H 0.1795 -0.1892 0.1802 0.129 Uiso 0.50 1 calc PR A 2
C22' C 0.1846(7) -0.041(2) 0.146(2) 0.068(7) Uiso 0.50 1 d P A 2
C28' C 0.1848(9) 0.400(2) -0.023(3) 0.081(8) Uiso 0.50 1 d P A 2
H28B H 0.2136 0.3990 -0.0299 0.097 Uiso 0.50 1 calc PR A 2
C29' C 0.1684(8) 0.482(2) -0.065(3) 0.081(8) Uiso 0.50 1 d PD A 2
H29B H 0.1849 0.5353 -0.1005 0.097 Uiso 0.50 1 calc PR A 2
C30' C 0.1053(9) 0.436(3) 0.012(4) 0.123(11) Uiso 0.50 1 d PD A 2
H30B H 0.0782 0.4559 0.0312 0.148 Uiso 0.50 1 calc PR A 2
C31' C 0.1269(9) 0.329(2) 0.060(3) 0.091(8) Uiso 0.50 1 d P A 2
C32' C 0.0866(8) 0.146(2) -0.134(3) 0.066(8) Uiso 0.50 1 d P A 2
C34' C 0.0427(8) 0.204(2) -0.304(3) 0.053(7) Uiso 0.50 1 d P A 2
H34B H 0.0383 0.2392 -0.3850 0.063 Uiso 0.50 1 calc PR A 2
C33' C 0.0815(7) 0.1901(19) -0.260(2) 0.048(6) Uiso 0.50 1 d P A 2
H33B H 0.1043 0.2091 -0.3115 0.058 Uiso 0.50 1 calc PR A 2
C35' C 0.0094(7) 0.1689(18) -0.232(2) 0.061(6) Uiso 0.50 1 d P A 2
H35B H -0.0167 0.1675 -0.2718 0.074 Uiso 0.50 1 calc PR A 2
C36' C 0.0140(5) 0.1351(15) -0.102(2) 0.045(4) Uiso 0.50 1 d P A 2
O1S O -0.1470(6) 0.3427(17) -0.571(2) 0.150 Uiso 0.50 1 d PD . .
C1S C -0.1780(10) 0.267(3) -0.375(3) 0.150 Uiso 0.50 1 d PD . .
H1SA H -0.1702 0.2036 -0.4211 0.225 Uiso 0.50 1 calc PR . .
H1SB H -0.2055 0.2598 -0.3398 0.225 Uiso 0.50 1 calc PR . .
H1SC H -0.1590 0.2799 -0.3026 0.225 Uiso 0.50 1 calc PR . .
C2S C -0.1767(10) 0.358(2) -0.468(3) 0.150 Uiso 0.50 1 d PD . .
H2SA H -0.2039 0.3678 -0.5079 0.180 Uiso 0.50 1 calc PR . .
H2SB H -0.1700 0.4227 -0.4192 0.180 Uiso 0.50 1 calc PR . .
C3S C -0.1503(9) 0.407(3) -0.685(3) 0.150 Uiso 0.50 1 d PD . .
H3SA H -0.1524 0.4810 -0.6573 0.180 Uiso 0.50 1 calc PR . .
H3SB H -0.1756 0.3891 -0.7322 0.180 Uiso 0.50 1 calc PR . .
C4S C -0.1154(10) 0.396(3) -0.776(3) 0.150 Uiso 0.50 1 d PD . .
H4SA H -0.1138 0.3241 -0.8073 0.225 Uiso 0.50 1 calc PR . .
H4SB H -0.0902 0.4146 -0.7306 0.225 Uiso 0.50 1 calc PR . .
H4SC H -0.1193 0.4432 -0.8511 0.225 Uiso 0.50 1 calc PR . .
O2S O 0.0000 0.5000 -0.169(3) 0.150 Uiso 0.50 2 d SPD . .
C5S C 0.0442(10) 0.557(3) -0.352(3) 0.150 Uiso 0.50 1 d PD . .
H5SA H 0.0712 0.5434 -0.3882 0.225 Uiso 0.50 1 calc PR . .
H5SB H 0.0417 0.6318 -0.3316 0.225 Uiso 0.50 1 calc PR . .
H5SC H 0.0234 0.5381 -0.4166 0.225 Uiso 0.50 1 calc PR . .
C6S C 0.0383(3) 0.495(2) -0.231(3) 0.150 Uiso 0.50 1 d PD . .
H6SA H 0.0439 0.4215 -0.2528 0.180 Uiso 0.50 1 calc PR . .
H6SB H 0.0591 0.5178 -0.1673 0.180 Uiso 0.50 1 calc PR . .

loop_
_atom_site_aniso_label
_atom_site_aniso_U_11
_atom_site_aniso_U_22
_atom_site_aniso_U_33
_atom_site_aniso_U_23
_atom_site_aniso_U_13
_atom_site_aniso_U_12
Co1 0.0443(8) 0.0936(13) 0.0844(11) -0.0011(12) 0.0026(9) -0.0121(8)
Co2 0.0351(7) 0.0687(10) 0.0688(10) 0.0020(9) -0.0012(7) -0.0031(7)
Co3 0.0332(6) 0.0533(7) 0.0613(8) 0.0011(7) 0.0006(6) 0.0020(6)
Co4 0.0304(9) 0.0524(11) 0.0626(12) 0.000 0.000 0.0047(8)
Cl1 0.0476(16) 0.134(3) 0.107(3) -0.005(3) 0.0039(19) -0.0266(18)
N1 0.044(5) 0.103(9) 0.090(8) 0.001(7) -0.007(5) -0.019(6)
N3 0.037(4) 0.056(6) 0.084(6) 0.002(5) 0.009(4) 0.015(4)
N5 0.029(4) 0.058(6) 0.077(6) 0.018(5) -0.009(4) 0.003(4)
N7 0.034(5) 0.122(9) 0.073(7) 0.004(6) -0.012(4) -0.009(5)
N8 0.088(8) 0.114(10) 0.085(7) -0.030(7) -0.001(6) -0.012(7)
N9 0.076(7) 0.192(15) 0.080(8) 0.025(9) -0.030(6) -0.002(9)
N10 0.035(5) 0.105(9) 0.113(8) 0.009(7) -0.011(5) -0.004(6)
N12 0.035(4) 0.066(6) 0.084(7) 0.017(6) 0.001(4) 0.004(4)
N13 0.020(11) 0.050(15) 0.084(18) 0.000 0.000 0.000(11)
N14 0.096(9) 0.135(11) 0.110(10) 0.005(9) -0.021(8) 0.044(9)
N15 0.066(6) 0.090(8) 0.106(8) 0.008(7) 0.009(6) -0.022(6)
N17 0.040(5) 0.069(6) 0.071(6) 0.019(5) -0.004(4) 0.004(5)
N18 0.021(11) 0.055(15) 0.071(18) 0.000 0.000 0.009(11)
N19 0.144(12) 0.075(8) 0.192(16) 0.030(10) 0.011(12) -0.036(9)
N2 0.040(10) 0.063(13) 0.075(13) 0.003(11) -0.007(9) -0.016(9)
N4 0.028(7) 0.030(8) 0.098(14) 0.008(11) 0.008(9) 0.003(6)
N6 0.021(8) 0.092(15) 0.077(14) 0.008(13) 0.001(9) -0.001(9)
N11 0.033(9) 0.050(11) 0.067(12) 0.005(10) -0.007(8) 0.006(8)
N16 0.028(9) 0.054(12) 0.077(14) -0.011(11) -0.002(8) 0.006(9)
N2' 0.045(10) 0.106(17) 0.047(11) 0.014(12) -0.015(8) -0.007(12)
N4' 0.072(13) 0.058(12) 0.079(15) -0.023(11) 0.035(11) -0.011(11)
N6' 0.044(11) 0.092(16) 0.066(14) -0.003(12) 0.015(9) -0.006(11)
N11' 0.040(10) 0.102(16) 0.064(13) 0.019(13) 0.000(10) 0.007(10)
N16' 0.057(11) 0.047(11) 0.110(18) -0.006(13) 0.001(13) -0.013(9)
N18' 0.041(9) 0.099(15) 0.032(9) 0.006(10) -0.003(7) -0.001(10)

loop_
_atom_type_symbol
_atom_type_description
_atom_type_scat_dispersion_real
_atom_type_scat_dispersion_imag
_atom_type_scat_source
C C 0.0033 0.0016 'International Tables Vol C Tables 4.2.6.8 and 6.1.1.4'
H H 0.0000 0.0000 'International Tables Vol C Tables 4.2.6.8 and 6.1.1.4'
N N 0.0061 0.0033 'International Tables Vol C Tables 4.2.6.8 and 6.1.1.4'
Cl Cl 0.1484 0.1585 'International Tables Vol C Tables 4.2.6.8 and 6.1.1.4'
Co Co 0.3494 0.9721 'International Tables Vol C Tables 4.2.6.8 and 6.1.1.4'
O O 0.0106 0.0060 'International Tables Vol C Tables 4.2.6.8 and 6.1.1.4'

loop_
_geom_angle_atom_site_label_1
_geom_angle_atom_site_label_2
_geom_angle_atom_site_label_3
_geom_angle
_geom_angle_site_symmetry_1
_geom_angle_site_symmetry_3
_geom_angle_publ_flag
N10 Co1 N1 88.6(5) . . ?
N10 Co1 N15 169.0(4) . . ?
N1 Co1 N15 90.2(5) . . ?
N10 Co1 N7 90.4(5) . 2 ?
N1 Co1 N7 169.6(4) . 2 ?
N15 Co1 N7 88.9(5) . 2 ?
N10 Co1 Co2 84.6(3) . . ?
N1 Co1 Co2 84.6(3) . . ?
N15 Co1 Co2 84.5(3) . . ?
N7 Co1 Co2 85.0(3) 2 . ?
N10 Co1 Cl1 95.3(3) . . ?
N1 Co1 Cl1 95.6(3) . . ?
N15 Co1 Cl1 95.6(3) . . ?
N7 Co1 Cl1 94.8(3) 2 . ?
Co2 Co1 Cl1 179.75(15) . . ?
N16 Co2 N11' 123.9(9) . . ?
N16 Co2 N6' 33.0(7) . . ?
N11' Co2 N6' 90.9(10) . . ?
N16 Co2 N6 90.6(9) . 2 ?
N11' Co2 N6 33.3(8) . 2 ?
N6' Co2 N6 57.6(10) . 2 ?
N16 Co2 N2 92.5(9) . . ?
N11' Co2 N2 143.5(10) . . ?
N6' Co2 N2 125.5(10) . . ?
N6 Co2 N2 175.5(9) 2 . ?
N16 Co2 N16' 56.4(10) . . ?
N11' Co2 N16' 176.5(7) . . ?
N6' Co2 N16' 89.3(11) . . ?
N6 Co2 N16' 146.7(11) 2 . ?
N2 Co2 N16' 36.2(8) . . ?
N16 Co2 N2' 145.5(10) . . ?
N11' Co2 N2' 90.6(10) . . ?
N6' Co2 N2' 178.6(11) . . ?
N6 Co2 N2' 123.9(10) 2 . ?
N2 Co2 N2' 53.1(10) . . ?
N16' Co2 N2' 89.2(10) . . ?
N16 Co2 N11 177.2(9) . . ?
N11' Co2 N11 53.5(9) . . ?
N6' Co2 N11 144.4(10) . . ?
N6 Co2 N11 86.8(9) 2 . ?
N2 Co2 N11 90.0(9) . . ?
N16' Co2 N11 126.1(9) . . ?
N2' Co2 N11 37.1(7) . . ?
N16 Co2 Co3 89.8(5) . . ?
N11' Co2 Co3 89.2(5) . . ?
N6' Co2 Co3 89.1(5) . . ?
N6 Co2 Co3 88.3(5) 2 . ?
N2 Co2 Co3 88.5(5) . . ?
N16' Co2 Co3 87.3(5) . . ?
N2' Co2 Co3 91.0(5) . . ?
N11 Co2 Co3 88.9(5) . . ?
N16 Co2 Co1 89.7(5) . . ?
N11' Co2 Co1 91.5(5) . . ?
N6' Co2 Co1 90.8(5) . . ?
N6 Co2 Co1 92.1(5) 2 . ?
N2 Co2 Co1 91.1(5) . . ?
N16' Co2 Co1 92.0(5) . . ?
N2' Co2 Co1 89.2(5) . . ?
N11 Co2 Co1 91.6(5) . . ?
Co3 Co2 Co1 179.35(9) . . ?
N17 Co3 N3 90.0(4) . . ?
N17 Co3 N5 89.8(4) . 2 ?
N3 Co3 N5 179.5(4) . 2 ?
N17 Co3 N12 179.4(4) . . ?
N3 Co3 N12 90.2(4) . . ?
N5 Co3 N12 90.0(4) 2 . ?
N17 Co3 Co4 89.9(3) . . ?
N3 Co3 Co4 89.1(3) . . ?
N5 Co3 Co4 90.4(2) 2 . ?
N12 Co3 Co4 90.7(2) . . ?
N17 Co3 Co2 90.1(3) . . ?
N3 Co3 Co2 91.1(3) . . ?
N5 Co3 Co2 89.4(2) 2 . ?
N12 Co3 Co2 89.4(2) . . ?
Co4 Co3 Co2 179.81(10) . . ?
N18 Co4 N4 89.8(7) . . ?
N18 Co4 N4 89.8(7) . 2 ?
N4 Co4 N4 179.6(14) . 2 ?
N18 Co4 N18' 45.4(6) . 2 ?
N4 Co4 N18' 135.2(10) . 2 ?
N4 Co4 N18' 44.3(8) 2 2 ?
N18 Co4 N18' 45.4(6) . . ?
N4 Co4 N18' 44.3(8) . . ?
N4 Co4 N18' 135.2(10) 2 . ?
N18' Co4 N18' 90.9(11) 2 . ?
N18 Co4 N4' 135.4(7) . . ?
N4 Co4 N4' 45.8(9) . . ?
N4 Co4 N4' 134.6(11) 2 . ?
N18' Co4 N4' 175.9(8) 2 . ?
N18' Co4 N4' 90.1(8) . . ?
N18 Co4 N4' 135.4(7) . 2 ?
N4 Co4 N4' 134.6(11) . 2 ?
N4 Co4 N4' 45.8(9) 2 2 ?
N18' Co4 N4' 90.1(8) 2 2 ?
N18' Co4 N4' 175.9(8) . 2 ?
N4' Co4 N4' 89.2(14) . 2 ?
N18 Co4 N13 180.000(1) . . ?
N4 Co4 N13 90.2(7) . . ?
N4 Co4 N13 90.2(7) 2 . ?
N18' Co4 N13 134.6(6) 2 . ?
N18' Co4 N13 134.6(6) . . ?
N4' Co4 N13 44.6(7) . . ?
N4' Co4 N13 44.6(7) 2 . ?
N18 Co4 Co3 89.83(6) . 2 ?
N4 Co4 Co3 90.4(4) . 2 ?
N4 Co4 Co3 89.6(4) 2 2 ?
N18' Co4 Co3 89.0(5) 2 2 ?
N18' Co4 Co3 90.7(5) . 2 ?
N4' Co4 Co3 87.0(6) . 2 ?
N4' Co4 Co3 93.2(6) 2 2 ?
N13 Co4 Co3 90.17(6) . 2 ?
N18 Co4 Co3 89.83(6) . . ?
N4 Co4 Co3 89.6(4) . . ?
N4 Co4 Co3 90.4(4) 2 . ?
N18' Co4 Co3 90.7(5) 2 . ?
N18' Co4 Co3 89.0(5) . . ?
N4' Co4 Co3 93.2(6) . . ?
N4' Co4 Co3 87.0(6) 2 . ?
N13 Co4 Co3 90.17(6) . . ?
Co3 Co4 Co3 179.65(13) 2 . ?
C4 N1 C1' 105(2) . . ?
C4 N1 C4' 40.4(13) . . ?
C1' N1 C4' 118(2) . . ?
C4 N1 C1 115.0(18) . . ?
C1' N1 C1 36.3(16) . . ?
C4' N1 C1 102.5(17) . . ?
C4 N1 Co1 119.3(13) . . ?
C1' N1 Co1 120.4(17) . . ?
C4' N1 Co1 121.2(13) . . ?
C1 N1 Co1 125.6(13) . . ?
C9 N3 C5' 112.4(15) . . ?
C9 N3 C9' 37.8(11) . . ?
C5' N3 C9' 118.8(14) . . ?
C9 N3 C5 125.0(14) . . ?
C5' N3 C5 26.4(11) . . ?
C9' N3 C5 112.5(14) . . ?
C9 N3 Co3 117.3(11) . . ?
C5' N3 Co3 120.5(10) . . ?
C9' N3 Co3 120.4(11) . . ?
C5 N3 Co3 117.3(9) . . ?
C14' N5 C14 20.6(15) . . ?
C14' N5 C10' 121.2(16) . . ?
C14 N5 C10' 112.7(17) . . ?
C14' N5 C10 117.3(17) . . ?
C14 N5 C10 123.2(18) . . ?
C10' N5 C10 36.2(12) . . ?
C14' N5 Co3 119.5(12) . 2 ?
C14 N5 Co3 120.4(13) . 2 ?
C10' N5 Co3 118.4(11) . 2 ?
C10 N5 Co3 116.1(12) . 2 ?
C18 N7 C18' 27.0(13) . . ?
C18 N7 C15' 106.1(16) . . ?
C18' N7 C15' 113.8(16) . . ?
C18 N7 C15 115.1(15) . . ?
C18' N7 C15 97.8(15) . . ?
C15' N7 C15 53.9(12) . . ?
C18 N7 Co1 124.5(12) . 2 ?
C18' N7 Co1 128.5(13) . 2 ?
C15' N7 Co1 117.1(11) . 2 ?
C15 N7 Co1 118.1(9) . 2 ?
C2' N8 C3' 112.7(19) . . ?
C2' N8 C3 103.7(19) . . ?
C3' N8 C3 37.0(13) . . ?
C2' N8 C2 38.8(14) . . ?
C3' N8 C2 101.2(19) . . ?
C3 N8 C2 117.6(19) . . ?
C17' N9 C16 104.1(19) . . ?
C17' N9 C17 28.0(14) . . ?
C16 N9 C17 114.9(16) . . ?
C17' N9 C16' 113(2) . . ?
C16 N9 C16' 52.9(14) . . ?
C17 N9 C16' 98.1(19) . . ?
C19' N10 C22' 119(2) . . ?
C19' N10 C19 31.9(14) . . ?
C22' N10 C19 95.1(15) . . ?
C19' N10 C22 104.8(19) . . ?
C22' N10 C22 47.1(12) . . ?
C19 N10 C22 104.3(15) . . ?
C19' N10 Co1 119.1(16) . . ?
C22' N10 Co1 120.2(12) . . ?
C19 N10 Co1 131.5(12) . . ?
C22 N10 Co1 123.9(11) . . ?
C27 N12 C23 122.5(12) . . ?
C27 N12 Co3 116.6(9) . . ?
C23 N12 Co3 120.8(8) . . ?
C27 N13 C27 145(2) 2 . ?
C27 N13 N4' 136.4(10) 2 2 ?
C27 N13 N4' 60.7(9) . 2 ?
C27 N13 N4' 60.7(9) 2 . ?
C27 N13 N4' 136.4(10) . . ?
N4' N13 N4' 134(2) 2 . ?
C27 N13 Co4 107.6(12) 2 . ?
C27 N13 Co4 107.6(12) . . ?
N4' N13 Co4 67.2(12) 2 . ?
N4' N13 Co4 67.2(12) . . ?
C20 N14 C21 120.7(18) . . ?
C20 N14 C21' 99(2) . . ?
C21 N14 C21' 45.0(14) . . ?
C20 N14 C20' 29.4(15) . . ?
C21 N14 C20' 103.5(18) . . ?
C21' N14 C20' 104(2) . . ?
C28 N15 C31' 108.1(19) . . ?
C28 N15 C31 126.1(18) . . ?
C31' N15 C31 46.3(13) . . ?
C28 N15 C28' 32.6(13) . . ?
C31' N15 C28' 107(2) . . ?
C31 N15 C28' 101.0(18) . . ?
C28 N15 Co1 115.1(13) . . ?
C31' N15 Co1 118.4(14) . . ?
C31 N15 Co1 118.7(11) . . ?
C28' N15 Co1 132.7(14) . . ?
C32' N17 C36 111.0(16) . . ?
C32' N17 C32 22.4(14) . . ?
C36 N17 C32 117.4(13) . . ?
C32' N17 C36' 121.8(16) . . ?
C36 N17 C36' 40.9(10) . . ?
C32 N17 C36' 111.0(13) . . ?
C32' N17 Co3 120.2(13) . . ?
C36 N17 Co3 120.7(9) . . ?
C32 N17 Co3 121.4(10) . . ?
C36' N17 Co3 116.8(10) . . ?
C36 N18 C36 119(2) 2 . ?
C36 N18 N18' 125.1(11) 2 . ?
C36 N18 N18' 76.9(10) . . ?
C36 N18 N18' 76.9(10) 2 2 ?
C36 N18 N18' 125.1(11) . 2 ?
N18' N18 N18' 140(2) . 2 ?
C36 N18 C36' 32.5(9) 2 2 ?
C36 N18 C36' 132.2(17) . 2 ?
N18' N18 C36' 146.0(10) . 2 ?
N18' N18 C36' 44.4(9) 2 2 ?
C36 N18 C36' 132.2(17) 2 . ?
C36 N18 C36' 32.5(9) . . ?
N18' N18 C36' 44.4(9) . . ?
N18' N18 C36' 146.0(10) 2 . ?
C36' N18 C36' 161(2) 2 . ?
C36 N18 Co4 120.7(11) 2 . ?
C36 N18 Co4 120.7(11) . . ?
N18' N18 Co4 70.1(11) . . ?
N18' N18 Co4 70.1(11) 2 . ?
C36' N18 Co4 99.6(11) 2 . ?
C36' N18 Co4 99.6(11) . . ?
C29' N19 C30 103(2) . . ?
C29' N19 C30' 127(2) . . ?
C30 N19 C30' 51.7(16) . . ?
C29' N19 C29 29.3(15) . . ?
C30 N19 C29 108.3(18) . . ?
C30' N19 C29 107(2) . . ?
C5 N2 C4 125(2) . . ?
C5 N2 Co2 121.7(15) . . ?
C4 N2 Co2 113.2(16) . . ?
C9 N4 C10 124.5(18) . . ?
C9 N4 Co4 118.9(14) . . ?
C10 N4 Co4 116.5(15) . . ?
C14 N6 C15 124(2) . . ?
C14 N6 Co2 121.6(17) . 2 ?
C15 N6 Co2 113.9(15) . 2 ?
C22 N11 C23 131.1(17) . . ?
C22 N11 Co2 116.0(14) . . ?
C23 N11 Co2 112.8(11) . . ?
C31 N16 C32 117.4(19) . . ?
C31 N16 Co2 117.7(14) . . ?
C32 N16 Co2 123.7(15) . . ?
C4' N2' Co2 115.4(17) . . ?
C9' N4' N13 122.5(17) . . ?
C9' N4' Co4 112.4(14) . . ?
N13 N4' Co4 68.2(12) . . ?
C15' N6' C32' 127(2) 2 . ?
C15' N6' Co2 114.2(16) 2 . ?
C32' N6' Co2 117.9(17) . . ?
C14' N11' C22' 125(2) 2 . ?
C14' N11' Co2 119.0(15) 2 . ?
C22' N11' Co2 116.0(17) . . ?
C5' N16' C31' 131(2) . . ?
C5' N16' Co2 118.9(16) . . ?
C31' N16' Co2 110.0(18) . . ?
C36' N18' C10' 123.0(19) . . ?
C36' N18' N18 82.7(14) . . ?
C10' N18' N18 123.2(16) . . ?
C36' N18' Co4 120.3(14) . . ?
C10' N18' Co4 116.7(14) . . ?
N18 N18' Co4 64.4(12) . . ?
C2 C1 N1 127(3) . . ?
C1 C2 N8 120(3) . . ?
N8 C3 C4 119(2) . . ?
N1 C4 N2 120(2) . . ?
N1 C4 C3 119(2) . . ?
N2 C4 C3 120(2) . . ?
N2 C5 C6 129(2) . . ?
N2 C5 N3 115.2(17) . . ?
C6 C5 N3 115.9(19) . . ?
C5 C6 C7 131(3) . . ?
C6 C7 C8 106(2) . . ?
C9 C8 C7 119(2) . . ?
N3 C9 N4 116.1(18) . . ?
N3 C9 C8 117(2) . . ?
N4 C9 C8 124(2) . . ?
C11 C10 N4 122(2) . . ?
C11 C10 N5 121(2) . . ?
N4 C10 N5 118(2) . . ?
C10 C11 C12 119(3) . . ?
C11 C12 C13 122(3) . . ?
C14 C13 C12 112(3) . . ?
N6 C14 N5 115(2) . . ?
N6 C14 C13 121(3) . . ?
N5 C14 C13 123(3) . . ?
N6 C15 C16 122.1(18) . . ?
N6 C15 N7 116.8(16) . . ?
C16 C15 N7 118.5(16) . . ?
N9 C16 C15 119.4(18) . . ?
C18 C17 N9 123(2) . . ?
C17 C18 N7 125(2) . . ?
C20 C19 N10 132(2) . . ?
N14 C20 C19 122(2) . . ?
C22 C21 N14 114.2(19) . . ?
N11 C22 C21 122(2) . . ?
N11 C22 N10 112.1(17) . . ?
C21 C22 N10 125.9(19) . . ?
N12 C23 C24 120.0(12) . . ?
N12 C23 N11 112.2(12) . . ?
C24 C23 N11 122.3(13) . . ?
C25 C24 C23 122.2(13) . . ?
C24 C25 C26 116.0(14) . . ?
C25 C26 C27 122.0(16) . . ?
N12 C27 N13 117.1(14) . . ?
N12 C27 C26 115.5(14) . . ?
N13 C27 C26 125.0(16) . . ?
C29 C28 N15 118(2) . . ?
C28 C29 N19 125(2) . . ?
N19 C30 C31 126(2) . . ?
N15 C31 N16 115.3(17) . . ?
N15 C31 C30 115.8(19) . . ?
N16 C31 C30 127.9(19) . . ?
C33 C32 N16 126(2) . . ?
C33 C32 N17 124(2) . . ?
N16 C32 N17 109.9(17) . . ?
C32 C33 C34 114(3) . . ?
C35 C34 C33 119(3) . . ?
C34 C35 C36 121(3) . . ?
N17 C36 N18 110.1(15) . . ?
N17 C36 C35 122.4(17) . . ?
N18 C36 C35 127.3(18) . . ?
N1 C1' C2' 119(3) . . ?
N8 C2' C1' 124(3) . . ?
N8 C3' C4' 127(2) . . ?
N2' C4' C3' 128(2) . . ?
N2' C4' N1 114(2) . . ?
C3' C4' N1 118(2) . . ?
N3 C5' N16' 114.4(17) . . ?
N3 C5' C6' 124.1(19) . . ?
N16' C5' C6' 121(2) . . ?
C7' C6' C5' 112(2) . . ?
C6' C7' C8' 127(3) . . ?
C7' C8' C9' 115(3) . . ?
N3 C9' C8' 118.7(19) . . ?
N3 C9' N4' 115.4(17) . . ?
C8' C9' N4' 126(2) . . ?
C11' C10' N5 118.5(19) . . ?
C11' C10' N18' 125(2) . . ?
N5 C10' N18' 115.8(18) . . ?
C10' C11' C12' 113(2) . . ?
C13' C12' C11' 124(3) . . ?
C12' C13' C14' 120(3) . . ?
N5 C14' C13' 121(2) . . ?
N5 C14' N11' 114.8(19) . 2 ?
C13' C14' N11' 124(2) . 2 ?
N6' C15' N7 119.4(19) 2 . ?
N6' C15' C16' 122(2) 2 . ?
N7 C15' C16' 117(2) . . ?
C15' C16' N9 122(3) . . ?
C18' C17' N9 128(3) . . ?
C17' C18' N7 123(3) . . ?
N10 C19' C20' 126(3) . . ?
C19' C20' N14 123(3) . . ?
C22' C21' N14 130(3) . . ?
C21' C22' N10 116(2) . . ?
C21' C22' N11' 126(3) . . ?
N10 C22' N11' 114(2) . . ?
C29' C28' N15 131(3) . . ?
N19 C29' C28' 121(3) . . ?
N19 C30' C31' 109(2) . . ?
N15 C31' N16' 121(2) . . ?
N15 C31' C30' 121(2) . . ?
N16' C31' C30' 118(2) . . ?
N17 C32' C33' 121(2) . . ?
N17 C32' N6' 117(2) . . ?
C33' C32' N6' 122(2) . . ?
C33' C34' C35' 121(2) . . ?
C34' C33' C32' 118(2) . . ?
C34' C35' C36' 121(2) . . ?
N18' C36' N17 115.2(17) . . ?
N18' C36' C35' 128.2(18) . . ?
N17 C36' C35' 114.8(17) . . ?
N18' C36' N18 52.9(12) . . ?
N17 C36' N18 90.1(11) . . ?
C35' C36' N18 115.1(18) . . ?
C3S O1S C2S 117.3(11) . . ?
O1S C2S C1S 111.7(10) . . ?
O1S C3S C4S 113.5(11) . . ?
C6S O2S C6S 126.1(19) 2_565 . ?
O2S C6S C5S 118.1(11) . . ?

loop_
_geom_bond_atom_site_label_1
_geom_bond_atom_site_label_2
_geom_bond_distance
_geom_bond_site_symmetry_2
_geom_bond_publ_flag
Co1 N10 1.934(11) . ?
Co1 N1 1.965(11) . ?
Co1 N15 1.974(12) . ?
Co1 N7 1.959(10) 2 ?
Co1 Co2 2.3001(19) . ?
Co1 Cl1 2.373(3) . ?
Co2 N16 1.870(19) . ?
Co2 N11' 1.87(2) . ?
Co2 N6' 1.92(2) . ?
Co2 N6 1.96(2) 2 ?
Co2 N2 1.94(2) . ?
Co2 N16' 1.984(19) . ?
Co2 N2' 1.914(18) . ?
Co2 N11 1.961(17) . ?
Co2 Co3 2.2601(18) . ?
Co3 N17 1.911(9) . ?
Co3 N3 1.940(9) . ?
Co3 N5 1.956(8) 2 ?
Co3 N12 1.978(9) . ?
Co3 Co4 2.1990(12) . ?
Co4 N18 1.85(2) . ?
Co4 N4 1.888(14) . ?
Co4 N4 1.888(14) 2 ?
Co4 N18' 1.929(18) 2 ?
Co4 N18' 1.929(18) . ?
Co4 N4' 1.941(18) . ?
Co4 N4' 1.941(18) 2 ?
Co4 N13 1.96(3) . ?
Co4 Co3 2.1990(12) 2 ?
N1 C4 1.35(3) . ?
N1 C1' 1.30(3) . ?
N1 C4' 1.37(3) . ?
N1 C1 1.34(3) . ?
N3 C9 1.34(2) . ?
N3 C5' 1.35(2) . ?
N3 C9' 1.39(2) . ?
N3 C5 1.43(2) . ?
N5 C14' 1.32(2) . ?
N5 C14 1.36(3) . ?
N5 C10' 1.36(2) . ?
N5 C10 1.35(3) . ?
N5 Co3 1.956(8) 2 ?
N7 C18 1.30(2) . ?
N7 C18' 1.45(3) . ?
N7 C15' 1.40(2) . ?
N7 C15 1.456(19) . ?
N7 Co1 1.959(10) 2 ?
N8 C2' 1.36(3) . ?
N8 C3' 1.28(3) . ?
N8 C3 1.35(3) . ?
N8 C2 1.37(3) . ?
N9 C17' 1.27(3) . ?
N9 C16 1.40(2) . ?
N9 C17 1.41(3) . ?
N9 C16' 1.43(3) . ?
N10 C19' 1.26(3) . ?
N10 C22' 1.38(3) . ?
N10 C19 1.42(2) . ?
N10 C22 1.45(2) . ?
N12 C27 1.283(17) . ?
N12 C23 1.309(15) . ?
N13 C27 1.484(17) 2 ?
N13 C27 1.484(17) . ?
N13 N4' 1.48(2) 2 ?
N13 N4' 1.48(2) . ?
N14 C20 1.25(2) . ?
N14 C21 1.42(2) . ?
N14 C21' 1.44(3) . ?
N14 C20' 1.55(4) . ?
N15 C28 1.32(3) . ?
N15 C31' 1.41(3) . ?
N15 C31 1.38(2) . ?
N15 C28' 1.41(3) . ?
N17 C32' 1.34(3) . ?
N17 C36 1.378(19) . ?
N17 C32 1.44(2) . ?
N17 C36' 1.43(2) . ?
N18 C36 1.44(2) 2 ?
N18 C36 1.44(2) . ?
N18 N18' 1.46(2) . ?
N18 N18' 1.46(2) 2 ?
N18 C36' 1.818(19) 2 ?
N18 C36' 1.818(19) . ?
N19 C29' 1.18(3) . ?
N19 C30 1.46(3) . ?
N19 C30' 1.38(3) . ?
N19 C29 1.50(3) . ?
N2 C5 1.34(3) . ?
N2 C4 1.34(3) . ?
N4 C9 1.36(3) . ?
N4 C10 1.40(3) . ?
N6 C14 1.30(3) . ?
N6 C15 1.38(2) . ?
N6 Co2 1.96(2) 2 ?
N11 C22 1.36(3) . ?
N11 C23 1.45(2) . ?
N16 C31 1.34(3) . ?
N16 C32 1.40(3) . ?
N2' C4' 1.34(3) . ?
N4' C9' 1.46(3) . ?
N6' C15' 1.33(3) 2 ?
N6' C32' 1.37(3) . ?
N11' C14' 1.40(3) 2 ?
N11' C22' 1.43(3) . ?
N16' C5' 1.36(3) . ?
N16' C31' 1.33(3) . ?
N18' C36' 1.28(2) . ?
N18' C10' 1.42(3) . ?
C1 C2 1.30(3) . ?
C3 C4 1.52(4) . ?
C5 C6 1.33(3) . ?
C6 C7 1.36(4) . ?
C7 C8 1.70(4) . ?
C8 C9 1.40(3) . ?
C10 C11 1.39(3) . ?
C11 C12 1.35(4) . ?
C12 C13 1.56(4) . ?
C13 C14 1.39(4) . ?
C15 C16 1.45(3) . ?
C17 C18 1.30(3) . ?
C19 C20 1.26(3) . ?
C21 C22 1.44(3) . ?
C23 C24 1.387(17) . ?
C24 C25 1.332(16) . ?
C25 C26 1.310(19) . ?
C26 C27 1.48(2) . ?
C28 C29 1.33(4) . ?
C30 C31 1.36(3) . ?
C32 C33 1.32(3) . ?
C33 C34 1.55(5) . ?
C34 C35 1.35(4) . ?
C35 C36 1.35(2) . ?
C1' C2' 1.45(4) . ?
C3' C4' 1.39(3) . ?
C5' C6' 1.35(3) . ?
C6' C7' 1.36(3) . ?
C7' C8' 1.32(4) . ?
C8' C9' 1.41(3) . ?
C10' C11' 1.40(3) . ?
C11' C12' 1.44(4) . ?
C12' C13' 1.24(4) . ?
C13' C14' 1.33(3) . ?
C14' N11' 1.40(3) 2 ?
C15' N6' 1.33(3) 2 ?
C15' C16' 1.45(4) . ?
C17' C18' 1.23(3) . ?
C19' C20' 1.28(4) . ?
C21' C22' 1.34(4) . ?
C28' C29' 1.26(4) . ?
C30' C31' 1.62(4) . ?
C32' C33' 1.41(4) . ?
C34' C33' 1.37(4) . ?
C34' C35' 1.40(3) . ?
C35' C36' 1.41(3) . ?
O1S C3S 1.433(10) . ?
O1S C2S 1.449(10) . ?
C1S C2S 1.507(10) . ?
C3S C4S 1.484(10) . ?
O2S C6S 1.416(9) 2_565 ?
O2S C6S 1.416(9) . ?
C5S C6S 1.479(10) . ?
